data_1527336
loop_
_publ_author_name
'Elder, M.'
'Hall, D.'

_publ_section_title
;
 Crystal and molecular structure of
 tri-mue-chloropentacarbonyltrichlorostannyl diruthenium
;
_journal_name_full
;
Journal of the Chemical Society A: Inorganic, Physical, Theoretical (1966-1971)
;
_journal_page_first 245
_journal_page_last 248
_journal_volume 1970
_journal_year 1970
_chemical_formula_sum 'C5 Cl6 O5 Ru2 Sn'
_chemical_name_systematic '(Sn Cl3) Ru2 Cl3 (C O)5'
_space_group_IT_number 14
_symmetry_space_group_name_Hall '-P 2yn'
_symmetry_space_group_name_H-M 'P 1 21/n 1'
_cell_angle_alpha 90
_cell_angle_beta 96.7
_cell_angle_gamma 90
_cell_formula_units_Z 4
_cell_length_a 10.414
_cell_length_b 11.164
_cell_length_c 14.674
_cell_volume 1694.376
_citation_journal_id_ASTM JCSIAP
_cod_data_source_file Elder_JCSIAP_1970_1869.cif
_cod_data_source_block C5Cl6O5Ru2Sn1
_cod_original_sg_symbol_Hall '-P 2ybc (x-z,y,z)'
_cod_original_formula_sum 'C5 Cl6 O5 Ru2 Sn1'
_cod_database_code 1527336

loop_
_symmetry_equiv_pos_as_xyz
x,y,z
-x+1/2,y+1/2,-z+1/2
-x,-y,-z
x-1/2,-y-1/2,z-1/2

loop_
_atom_site_label
_atom_site_type_symbol
_atom_site_fract_x
_atom_site_fract_y
_atom_site_fract_z
_atom_site_occupancy
_atom_site_U_iso_or_equiv
C2 C+2 0.109 0.076 0.109 1 0.0
C4 C+2 0.592 0.322 0.26 1 0.0
Cl5 Cl-1 -0.1145 0.4157 0.1994 1 0.0
C5 C+2 0.576 0.366 0.077 1 0.0
O1 O-2 0.003 0.339 -0.021 1 0.0
O2 O-2 0.059 -0.016 0.094 1 0.0
O5 O-2 0.635 0.424 0.033 1 0.0
Cl3 Cl-1 0.3205 0.4022 0.1603 1 0.0
Ru2 Ru+1 0.4935 0.2575 0.1479 1 0.0
C1 C+2 0.07 0.293 0.034 1 0.0
O3 O-2 0.685 0.063 0.115 1 0.0
Cl1 Cl-1 0.3605 0.1345 0.2347 1 0.0
O4 O-2 0.644 0.335 0.328 1 0.0
Ru1 Ru+1 0.1908 0.2212 0.1252 1 0.0
Cl2 Cl-1 0.352 0.1886 0.0182 1 0.0
Cl6 Cl-1 -0.0932 0.123 0.2954 1 0.0
C3 C+2 0.613 0.148 0.127 1 0.0
Cl4 Cl-1 0.1352 0.3451 0.3911 1 0.0
Sn1 Sn+3 0.044 0.2726 0.2483 1 0.0
